data_7015017
loop_
_publ_author_name
'Lu, Erli'
'Gan, Wei'
'Chen, Yaofeng'

_publ_section_title
;
 Monoalkyl and monoanilide yttrium complexes containing tridentate
 pyridyl-1-azaallyl dianionic ligands.
;
_journal_issue 10
_journal_name_full 'Dalton transactions (Cambridge, England : 2003)'
_journal_page_first 2366
_journal_page_last 2374
_journal_paper_doi 10.1039/c0dt01539c
_journal_volume 40
_journal_year 2011
_chemical_formula_sum 'C31 H51 N2 O Si2 Y'
_chemical_formula_weight 612.83
_chemical_name_systematic
;
?
;
_space_group_IT_number 19
_symmetry_cell_setting orthorhombic
_symmetry_space_group_name_Hall 'P 2ac 2ab'
_symmetry_space_group_name_H-M 'P 21 21 21'
_atom_sites_solution_hydrogens geom
_atom_sites_solution_primary direct
_atom_sites_solution_secondary difmap
_audit_creation_method SHELXL-97
_cell_angle_alpha 90.00
_cell_angle_beta 90.00
_cell_angle_gamma 90.00
_cell_formula_units_Z 4
_cell_length_a 9.2709(11)
_cell_length_b 17.719(2)
_cell_length_c 21.296(2)
_cell_measurement_reflns_used 3168
_cell_measurement_temperature 293(2)
_cell_measurement_theta_max 41.629
_cell_measurement_theta_min 4.598
_cell_volume 3498.3(7)
_computing_cell_refinement 'Bruker SMART'
_computing_data_collection 'Bruker SMART'
_computing_data_reduction 'Bruker SHELXTL'
_computing_molecular_graphics 'Bruker SHELXTL'
_computing_publication_material 'Bruker SHELXTL'
_computing_structure_refinement 'SHELXL-97 (Sheldrick, 1997)'
_computing_structure_solution 'SHELXS-97 (Sheldrick, 1990)'
_diffrn_ambient_temperature 293(2)
_diffrn_measured_fraction_theta_full 0.993
_diffrn_measured_fraction_theta_max 0.993
_diffrn_measurement_device_type 'CCD area detector'
_diffrn_measurement_method 'phi and omega scans'
_diffrn_radiation_monochromator graphite
_diffrn_radiation_source 'fine-focus sealed tube'
_diffrn_radiation_type MoK\a
_diffrn_radiation_wavelength 0.71073
_diffrn_reflns_av_R_equivalents 0.0714
_diffrn_reflns_av_sigmaI/netI 0.1526
_diffrn_reflns_limit_h_max 11
_diffrn_reflns_limit_h_min -11
_diffrn_reflns_limit_k_max 20
_diffrn_reflns_limit_k_min -22
_diffrn_reflns_limit_l_max 24
_diffrn_reflns_limit_l_min -27
_diffrn_reflns_number 21215
_diffrn_reflns_theta_full 27.50
_diffrn_reflns_theta_max 27.50
_diffrn_reflns_theta_min 1.50
_exptl_absorpt_coefficient_mu 1.759
_exptl_absorpt_correction_T_max 1.0000
_exptl_absorpt_correction_T_min 0.5761
_exptl_absorpt_correction_type empirical
_exptl_absorpt_process_details sadabs
_exptl_crystal_colour yellow
_exptl_crystal_density_diffrn 1.164
_exptl_crystal_density_method 'not measured'
_exptl_crystal_description prismatic
_exptl_crystal_F_000 1304
_exptl_crystal_size_max 0.428
_exptl_crystal_size_mid 0.290
_exptl_crystal_size_min 0.168
_refine_diff_density_max 0.506
_refine_diff_density_min -0.320
_refine_diff_density_rms 0.051
_refine_ls_abs_structure_details 'Flack H D (1983), Acta Cryst. A39, 876-881'
_refine_ls_abs_structure_Flack 0.011(5)
_refine_ls_extinction_method none
_refine_ls_goodness_of_fit_ref 0.863
_refine_ls_hydrogen_treatment constr
_refine_ls_matrix_type full
_refine_ls_number_parameters 344
_refine_ls_number_reflns 7892
_refine_ls_number_restraints 0
_refine_ls_restrained_S_all 0.863
_refine_ls_R_factor_all 0.1015
_refine_ls_R_factor_gt 0.0420
_refine_ls_shift/su_max 0.004
_refine_ls_shift/su_mean 0.000
_refine_ls_structure_factor_coef Fsqd
_refine_ls_weighting_details
; calc
[0.00000+1.00000exp(2.00(sin\q/\l)^2^)]/
[\s^2^(Fo^2^)+0.0000+0.0000*P+(0.0276P)^2^+0.0000sin\q/\l]
where P = 0.33333Fo^2^ + 0.66667Fc^2^
;
_refine_ls_weighting_scheme calc
_refine_ls_wR_factor_gt 0.0722
_refine_ls_wR_factor_ref 0.0841
_reflns_number_gt 3954
_reflns_number_total 7892
_reflns_threshold_expression >2sigma(I)
_cod_data_source_file C0DT01539C.TXT
_cod_data_source_block cd29353
_cod_depositor_comments
;
The following automatic conversions were performed:
'_symmetry_cell_setting' value 'Orthorhombic' changed to 'orthorhombic'
according to '/home/saulius/struct/CIF-dictionaries/cif_core.dic'
dictionary named 'cif_core.dic' version 2.4.1 from 2010-06-29.

Automatic conversion script
Id: cif_fix_enum 1555 2011-01-17 13:19:09Z saulius 
;
_cod_original_cell_volume 3498.2(7)
_cod_original_sg_symbol_H-M P2(1)2(1)2(1)
_cod_database_code 7015017

loop_
_symmetry_equiv_pos_as_xyz
'x, y, z'
'-x+1/2, -y, z+1/2'
'-x, y+1/2, -z+1/2'
'x+1/2, -y+1/2, -z'

loop_
_atom_site_label
_atom_site_type_symbol
_atom_site_fract_x
_atom_site_fract_y
_atom_site_fract_z
_atom_site_U_iso_or_equiv
_atom_site_adp_type
_atom_site_occupancy
_atom_site_symmetry_multiplicity
_atom_site_calc_flag
_atom_site_refinement_flags
_atom_site_disorder_assembly
_atom_site_disorder_group
Y Y 0.03383(4) 0.03096(2) 1.013227(16) 0.04441(11) Uani 1 1 d . . .
Si1 Si -0.11447(16) 0.11521(8) 1.14035(6) 0.0621(4) Uani 1 1 d . . .
Si2 Si 0.10125(15) -0.15899(7) 1.09246(6) 0.0590(4) Uani 1 1 d . . .
O1 O 0.2557(3) 0.08502(16) 0.98158(14) 0.0597(7) Uani 1 1 d . . .
N1 N -0.0840(3) 0.00102(17) 0.92235(13) 0.0436(9) Uani 1 1 d . . .
N2 N -0.2022(3) 0.00567(18) 1.05247(14) 0.0465(9) Uani 1 1 d . . .
C1 C -0.2502(5) -0.0635(3) 0.84925(19) 0.0701(15) Uani 1 1 d . . .
H1A H -0.2630 -0.0190 0.8242 0.105 Uiso 1 1 calc R . .
H1B H -0.3394 -0.0910 0.8511 0.105 Uiso 1 1 calc R . .
H1C H -0.1770 -0.0947 0.8307 0.105 Uiso 1 1 calc R . .
C2 C -0.2051(5) -0.0414(2) 0.91453(18) 0.0494(11) Uani 1 1 d . . .
C3 C -0.2888(5) -0.0665(2) 0.9630(2) 0.0557(12) Uani 1 1 d . . .
H3 H -0.3561 -0.1029 0.9515 0.067 Uiso 1 1 calc R . .
C4 C -0.2921(4) -0.0475(2) 1.02760(18) 0.0499(12) Uani 1 1 d . . .
C5 C -0.3999(5) -0.0810(3) 1.0657(2) 0.0684(14) Uani 1 1 d . . .
H5 H -0.4575 -0.1193 1.0495 0.082 Uiso 1 1 calc R . .
C6 C -0.4189(5) -0.0570(3) 1.1258(2) 0.0833(18) Uani 1 1 d . . .
H6 H -0.4875 -0.0801 1.1512 0.100 Uiso 1 1 calc R . .
C7 C -0.3364(5) 0.0013(3) 1.1489(2) 0.0698(15) Uani 1 1 d . . .
H7 H -0.3541 0.0202 1.1889 0.084 Uiso 1 1 calc R . .
C8 C -0.2274(4) 0.0319(3) 1.11254(18) 0.0560(11) Uani 1 1 d . . .
C11 C -0.0049(4) 0.0247(3) 0.86783(15) 0.0455(10) Uani 1 1 d . . .
C12 C -0.0375(5) 0.0927(2) 0.83827(16) 0.0505(10) Uani 1 1 d . . .
C13 C 0.0494(6) 0.1180(3) 0.78911(18) 0.0694(14) Uani 1 1 d . . .
H13 H 0.0281 0.1632 0.7690 0.083 Uiso 1 1 calc R . .
C14 C 0.1661(6) 0.0763(4) 0.7704(2) 0.0809(17) Uani 1 1 d . . .
H14 H 0.2243 0.0936 0.7379 0.097 Uiso 1 1 calc R . .
C15 C 0.1968(5) 0.0104(3) 0.7988(2) 0.0828(17) Uani 1 1 d . . .
H15 H 0.2768 -0.0169 0.7853 0.099 Uiso 1 1 calc R . .
C16 C 0.1133(5) -0.0183(3) 0.84756(19) 0.0603(12) Uani 1 1 d . . .
C17 C -0.1676(5) 0.1400(3) 0.8570(2) 0.0635(14) Uani 1 1 d . . .
H17 H -0.2278 0.1086 0.8843 0.076 Uiso 1 1 calc R . .
C18 C -0.1250(6) 0.2087(3) 0.8943(3) 0.104(2) Uani 1 1 d . . .
H18A H -0.0768 0.2440 0.8673 0.156 Uiso 1 1 calc R . .
H18B H -0.0612 0.1940 0.9276 0.156 Uiso 1 1 calc R . .
H18C H -0.2097 0.2317 0.9117 0.156 Uiso 1 1 calc R . .
C19 C -0.2603(6) 0.1629(4) 0.8011(2) 0.108(2) Uani 1 1 d . . .
H19A H -0.3459 0.1877 0.8158 0.162 Uiso 1 1 calc R . .
H19B H -0.2867 0.1187 0.7776 0.162 Uiso 1 1 calc R . .
H19C H -0.2068 0.1966 0.7746 0.162 Uiso 1 1 calc R . .
C20 C 0.1535(6) -0.0937(3) 0.8762(2) 0.0839(17) Uani 1 1 d . . .
H20 H 0.0920 -0.1013 0.9131 0.101 Uiso 1 1 calc R . .
C21 C 0.3085(7) -0.0977(3) 0.8979(3) 0.111(2) Uani 1 1 d . . .
H21A H 0.3715 -0.0942 0.8622 0.166 Uiso 1 1 calc R . .
H21B H 0.3247 -0.1448 0.9191 0.166 Uiso 1 1 calc R . .
H21C H 0.3278 -0.0567 0.9261 0.166 Uiso 1 1 calc R . .
C22 C 0.1242(7) -0.1590(3) 0.8306(3) 0.132(3) Uani 1 1 d . . .
H22A H 0.1758 -0.1505 0.7922 0.198 Uiso 1 1 calc R . .
H22B H 0.0227 -0.1618 0.8220 0.198 Uiso 1 1 calc R . .
H22C H 0.1558 -0.2055 0.8492 0.198 Uiso 1 1 calc R . .
C23 C 0.0063(6) 0.0823(3) 1.20449(19) 0.0940(19) Uani 1 1 d . . .
H23A H 0.0799 0.0503 1.1873 0.141 Uiso 1 1 calc R . .
H23B H -0.0489 0.0546 1.2349 0.141 Uiso 1 1 calc R . .
H23C H 0.0504 0.1251 1.2244 0.141 Uiso 1 1 calc R . .
C24 C -0.2441(7) 0.1841(3) 1.1761(2) 0.106(2) Uani 1 1 d . . .
H24A H -0.1916 0.2260 1.1933 0.158 Uiso 1 1 calc R . .
H24B H -0.2977 0.1597 1.2088 0.158 Uiso 1 1 calc R . .
H24C H -0.3093 0.2020 1.1444 0.158 Uiso 1 1 calc R . .
C25 C -0.0128(5) 0.1437(2) 1.07252(18) 0.0701(14) Uani 1 1 d . . .
H25A H 0.0770 0.1674 1.0851 0.084 Uiso 1 1 calc R . .
H25B H -0.0676 0.1795 1.0476 0.084 Uiso 1 1 calc R . .
C31 C 0.1573(5) -0.0642(2) 1.07012(19) 0.0585(13) Uani 1 1 d . . .
H31A H 0.2468 -0.0715 1.0473 0.070 Uiso 1 1 calc R . .
H31B H 0.1841 -0.0402 1.1094 0.070 Uiso 1 1 calc R . .
C32 C -0.0335(7) -0.1563(3) 1.1560(2) 0.1043(19) Uani 1 1 d . . .
H32A H 0.0010 -0.1248 1.1895 0.156 Uiso 1 1 calc R . .
H32B H -0.0492 -0.2065 1.1716 0.156 Uiso 1 1 calc R . .
H32C H -0.1226 -0.1363 1.1402 0.156 Uiso 1 1 calc R . .
C33 C 0.2549(6) -0.2194(3) 1.1214(2) 0.0897(17) Uani 1 1 d . . .
H33A H 0.3197 -0.2297 1.0873 0.135 Uiso 1 1 calc R . .
H33B H 0.2175 -0.2661 1.1376 0.135 Uiso 1 1 calc R . .
H33C H 0.3057 -0.1932 1.1541 0.135 Uiso 1 1 calc R . .
C34 C 0.0222(6) -0.2094(3) 1.0244(2) 0.0995(17) Uani 1 1 d . . .
H34A H -0.0560 -0.1803 1.0075 0.149 Uiso 1 1 calc R . .
H34B H -0.0132 -0.2577 1.0378 0.149 Uiso 1 1 calc R . .
H34C H 0.0947 -0.2163 0.9928 0.149 Uiso 1 1 calc R . .
C35 C 0.2824(5) 0.1395(3) 0.9339(2) 0.0822(17) Uani 1 1 d . . .
H35A H 0.2515 0.1892 0.9475 0.099 Uiso 1 1 calc R . .
H35B H 0.2310 0.1265 0.8957 0.099 Uiso 1 1 calc R . .
C36 C 0.4393(6) 0.1385(3) 0.9230(3) 0.0911(17) Uani 1 1 d . . .
H36A H 0.4723 0.1859 0.9052 0.109 Uiso 1 1 calc R . .
H36B H 0.4664 0.0975 0.8952 0.109 Uiso 1 1 calc R . .
C37 C 0.4992(4) 0.1267(3) 0.9878(3) 0.0944(17) Uani 1 1 d . . .
H37A H 0.5888 0.0985 0.9863 0.113 Uiso 1 1 calc R . .
H37B H 0.5165 0.1746 1.0085 0.113 Uiso 1 1 calc R . .
C38 C 0.3848(5) 0.0832(3) 1.0204(3) 0.0965(17) Uani 1 1 d . . .
H38A H 0.4158 0.0315 1.0267 0.116 Uiso 1 1 calc R . .
H38B H 0.3649 0.1054 1.0611 0.116 Uiso 1 1 calc R . .

loop_
_atom_site_aniso_label
_atom_site_aniso_U_11
_atom_site_aniso_U_22
_atom_site_aniso_U_33
_atom_site_aniso_U_23
_atom_site_aniso_U_13
_atom_site_aniso_U_12
Y 0.03433(18) 0.0512(2) 0.04772(19) 0.0012(2) 0.0002(2) 0.0003(2)
Si1 0.0649(9) 0.0718(10) 0.0496(8) -0.0048(7) -0.0007(7) 0.0154(8)
Si2 0.0564(9) 0.0534(9) 0.0673(8) 0.0087(7) 0.0004(7) 0.0004(7)
O1 0.0368(17) 0.069(2) 0.0735(18) 0.0128(19) 0.0040(17) -0.0092(14)
N1 0.036(2) 0.054(2) 0.0398(18) 0.0044(15) 0.0005(14) -0.0004(15)
N2 0.040(2) 0.056(3) 0.0435(19) 0.0066(17) 0.0018(16) 0.0046(17)
C1 0.065(4) 0.085(4) 0.060(3) -0.006(3) -0.003(3) -0.017(3)
C2 0.051(3) 0.048(3) 0.049(2) 0.002(2) 0.001(2) -0.002(2)
C3 0.041(3) 0.061(3) 0.065(3) 0.005(2) -0.003(2) -0.011(2)
C4 0.033(2) 0.062(3) 0.054(3) 0.012(2) 0.003(2) -0.001(2)
C5 0.042(3) 0.092(4) 0.071(3) 0.019(3) 0.006(2) -0.012(3)
C6 0.052(4) 0.131(5) 0.068(3) 0.021(3) 0.014(3) -0.009(3)
C7 0.061(3) 0.099(5) 0.049(3) 0.005(3) 0.012(2) 0.003(3)
C8 0.045(3) 0.073(3) 0.049(2) 0.008(3) -0.002(2) 0.008(3)
C11 0.042(3) 0.060(3) 0.0338(19) 0.003(2) 0.0026(16) -0.003(2)
C12 0.048(3) 0.064(3) 0.040(2) 0.004(2) 0.003(2) -0.002(3)
C13 0.068(4) 0.089(4) 0.050(3) 0.019(2) 0.003(3) -0.005(3)
C14 0.070(4) 0.123(5) 0.050(3) 0.022(3) 0.025(3) 0.005(3)
C15 0.068(4) 0.117(5) 0.064(3) 0.010(3) 0.025(3) 0.022(3)
C16 0.055(3) 0.070(4) 0.056(3) 0.006(3) 0.013(2) 0.011(3)
C17 0.057(3) 0.076(4) 0.057(3) 0.018(3) 0.009(3) 0.009(3)
C18 0.088(5) 0.106(5) 0.117(5) -0.024(4) -0.001(4) 0.024(4)
C19 0.080(5) 0.159(6) 0.084(4) 0.020(4) -0.013(3) 0.039(4)
C20 0.079(4) 0.085(5) 0.087(4) 0.004(3) 0.031(3) 0.031(3)
C21 0.105(5) 0.109(5) 0.119(5) 0.009(4) -0.003(4) 0.045(4)
C22 0.119(6) 0.077(5) 0.198(7) -0.018(5) -0.004(5) 0.009(4)
C23 0.078(5) 0.132(5) 0.072(3) -0.001(3) -0.019(3) 0.017(4)
C24 0.122(6) 0.104(5) 0.090(4) -0.006(3) 0.027(4) 0.041(4)
C25 0.081(4) 0.059(3) 0.070(3) -0.003(2) -0.004(3) -0.002(3)
C31 0.049(3) 0.065(3) 0.061(3) -0.001(2) -0.008(2) 0.008(2)
C32 0.098(4) 0.099(4) 0.116(4) 0.026(3) 0.030(4) -0.001(4)
C33 0.098(5) 0.061(4) 0.110(4) -0.003(3) -0.010(4) 0.019(3)
C34 0.121(5) 0.082(4) 0.096(4) 0.005(3) -0.020(4) -0.023(3)
C35 0.052(3) 0.092(4) 0.102(4) 0.026(3) -0.002(3) -0.017(3)
C36 0.056(4) 0.094(4) 0.124(5) 0.011(3) 0.023(4) -0.018(3)
C37 0.044(4) 0.090(4) 0.149(5) 0.022(4) -0.005(4) -0.012(2)
C38 0.060(3) 0.119(5) 0.111(4) 0.027(4) -0.021(3) -0.019(3)

loop_
_atom_type_symbol
_atom_type_description
_atom_type_scat_dispersion_real
_atom_type_scat_dispersion_imag
_atom_type_scat_source
C C 0.0033 0.0016 'International Tables Vol C Tables 4.2.6.8 and 6.1.1.4'
H H 0.0000 0.0000 'International Tables Vol C Tables 4.2.6.8 and 6.1.1.4'
N N 0.0061 0.0033 'International Tables Vol C Tables 4.2.6.8 and 6.1.1.4'
O O 0.0106 0.0060 'International Tables Vol C Tables 4.2.6.8 and 6.1.1.4'
Si Si 0.0817 0.0704 'International Tables Vol C Tables 4.2.6.8 and 6.1.1.4'
Y Y -2.7962 3.5667 'International Tables Vol C Tables 4.2.6.8 and 6.1.1.4'

loop_
_geom_angle_atom_site_label_1
_geom_angle_atom_site_label_2
_geom_angle_atom_site_label_3
_geom_angle
_geom_angle_site_symmetry_1
_geom_angle_site_symmetry_3
_geom_angle_publ_flag
N1 Y O1 105.57(10) . . ?
N1 Y C31 119.90(12) . . ?
O1 Y C31 90.79(13) . . ?
N1 Y N2 79.30(11) . . ?
O1 Y N2 166.69(10) . . ?
C31 Y N2 97.49(13) . . ?
N1 Y C25 123.51(13) . . ?
O1 Y C25 88.25(14) . . ?
C31 Y C25 114.20(14) . . ?
N2 Y C25 78.87(14) . . ?
C25 Si1 C23 111.3(2) . . ?
C25 Si1 C24 118.6(2) . . ?
C23 Si1 C24 107.0(2) . . ?
C25 Si1 C8 104.86(19) . . ?
C23 Si1 C8 108.5(2) . . ?
C24 Si1 C8 106.2(2) . . ?
C31 Si2 C32 111.2(2) . . ?
C31 Si2 C34 110.7(2) . . ?
C32 Si2 C34 108.6(3) . . ?
C31 Si2 C33 113.2(2) . . ?
C32 Si2 C33 106.6(2) . . ?
C34 Si2 C33 106.3(2) . . ?
C35 O1 C38 106.1(3) . . ?
C35 O1 Y 129.0(3) . . ?
C38 O1 Y 123.0(3) . . ?
C2 N1 C11 118.9(3) . . ?
C2 N1 Y 128.8(2) . . ?
C11 N1 Y 111.9(2) . . ?
C4 N2 C8 119.3(3) . . ?
C4 N2 Y 123.6(3) . . ?
C8 N2 Y 114.6(3) . . ?
C2 C1 H1A 109.5 . . ?
C2 C1 H1B 109.5 . . ?
H1A C1 H1B 109.5 . . ?
C2 C1 H1C 109.5 . . ?
H1A C1 H1C 109.5 . . ?
H1B C1 H1C 109.5 . . ?
N1 C2 C3 123.8(4) . . ?
N1 C2 C1 119.1(4) . . ?
C3 C2 C1 117.2(4) . . ?
C2 C3 C4 132.0(4) . . ?
C2 C3 H3 114.0 . . ?
C4 C3 H3 114.0 . . ?
N2 C4 C3 121.9(4) . . ?
N2 C4 C5 119.9(4) . . ?
C3 C4 C5 118.1(4) . . ?
C6 C5 C4 119.9(5) . . ?
C6 C5 H5 120.0 . . ?
C4 C5 H5 120.0 . . ?
C5 C6 C7 119.9(5) . . ?
C5 C6 H6 120.1 . . ?
C7 C6 H6 120.1 . . ?
C6 C7 C8 120.0(4) . . ?
C6 C7 H7 120.0 . . ?
C8 C7 H7 120.0 . . ?
N2 C8 C7 120.6(4) . . ?
N2 C8 Si1 117.1(3) . . ?
C7 C8 Si1 122.1(4) . . ?
C12 C11 C16 120.0(4) . . ?
C12 C11 N1 120.5(3) . . ?
C16 C11 N1 119.3(4) . . ?
C11 C12 C13 119.4(4) . . ?
C11 C12 C17 122.0(4) . . ?
C13 C12 C17 118.5(4) . . ?
C14 C13 C12 120.1(5) . . ?
C14 C13 H13 119.9 . . ?
C12 C13 H13 119.9 . . ?
C15 C14 C13 120.4(5) . . ?
C15 C14 H14 119.8 . . ?
C13 C14 H14 119.8 . . ?
C14 C15 C16 122.3(5) . . ?
C14 C15 H15 118.8 . . ?
C16 C15 H15 118.8 . . ?
C15 C16 C11 117.7(4) . . ?
C15 C16 C20 119.1(4) . . ?
C11 C16 C20 123.2(4) . . ?
C18 C17 C12 112.0(4) . . ?
C18 C17 C19 110.2(4) . . ?
C12 C17 C19 112.9(4) . . ?
C18 C17 H17 107.1 . . ?
C12 C17 H17 107.1 . . ?
C19 C17 H17 107.1 . . ?
C17 C18 H18A 109.5 . . ?
C17 C18 H18B 109.5 . . ?
H18A C18 H18B 109.5 . . ?
C17 C18 H18C 109.5 . . ?
H18A C18 H18C 109.5 . . ?
H18B C18 H18C 109.5 . . ?
C17 C19 H19A 109.5 . . ?
C17 C19 H19B 109.5 . . ?
H19A C19 H19B 109.5 . . ?
C17 C19 H19C 109.5 . . ?
H19A C19 H19C 109.5 . . ?
H19B C19 H19C 109.5 . . ?
C21 C20 C16 113.5(5) . . ?
C21 C20 C22 109.0(4) . . ?
C16 C20 C22 111.5(5) . . ?
C21 C20 H20 107.5 . . ?
C16 C20 H20 107.5 . . ?
C22 C20 H20 107.5 . . ?
C20 C21 H21A 109.5 . . ?
C20 C21 H21B 109.5 . . ?
H21A C21 H21B 109.5 . . ?
C20 C21 H21C 109.5 . . ?
H21A C21 H21C 109.5 . . ?
H21B C21 H21C 109.5 . . ?
C20 C22 H22A 109.5 . . ?
C20 C22 H22B 109.5 . . ?
H22A C22 H22B 109.5 . . ?
C20 C22 H22C 109.5 . . ?
H22A C22 H22C 109.5 . . ?
H22B C22 H22C 109.5 . . ?
Si1 C23 H23A 109.5 . . ?
Si1 C23 H23B 109.5 . . ?
H23A C23 H23B 109.5 . . ?
Si1 C23 H23C 109.5 . . ?
H23A C23 H23C 109.5 . . ?
H23B C23 H23C 109.5 . . ?
Si1 C24 H24A 109.5 . . ?
Si1 C24 H24B 109.5 . . ?
H24A C24 H24B 109.5 . . ?
Si1 C24 H24C 109.5 . . ?
H24A C24 H24C 109.5 . . ?
H24B C24 H24C 109.5 . . ?
Si1 C25 Y 106.42(19) . . ?
Si1 C25 H25A 110.4 . . ?
Y C25 H25A 110.4 . . ?
Si1 C25 H25B 110.4 . . ?
Y C25 H25B 110.4 . . ?
H25A C25 H25B 108.6 . . ?
Si2 C31 Y 130.7(2) . . ?
Si2 C31 H31A 104.6 . . ?
Y C31 H31A 104.6 . . ?
Si2 C31 H31B 104.6 . . ?
Y C31 H31B 104.6 . . ?
H31A C31 H31B 105.7 . . ?
Si2 C32 H32A 109.5 . . ?
Si2 C32 H32B 109.5 . . ?
H32A C32 H32B 109.5 . . ?
Si2 C32 H32C 109.5 . . ?
H32A C32 H32C 109.5 . . ?
H32B C32 H32C 109.5 . . ?
Si2 C33 H33A 109.5 . . ?
Si2 C33 H33B 109.5 . . ?
H33A C33 H33B 109.5 . . ?
Si2 C33 H33C 109.5 . . ?
H33A C33 H33C 109.5 . . ?
H33B C33 H33C 109.5 . . ?
Si2 C34 H34A 109.5 . . ?
Si2 C34 H34B 109.5 . . ?
H34A C34 H34B 109.5 . . ?
Si2 C34 H34C 109.5 . . ?
H34A C34 H34C 109.5 . . ?
H34B C34 H34C 109.5 . . ?
O1 C35 C36 106.0(4) . . ?
O1 C35 H35A 110.5 . . ?
C36 C35 H35A 110.5 . . ?
O1 C35 H35B 110.5 . . ?
C36 C35 H35B 110.5 . . ?
H35A C35 H35B 108.7 . . ?
C35 C36 C37 102.8(4) . . ?
C35 C36 H36A 111.2 . . ?
C37 C36 H36A 111.2 . . ?
C35 C36 H36B 111.2 . . ?
C37 C36 H36B 111.2 . . ?
H36A C36 H36B 109.1 . . ?
C38 C37 C36 103.7(4) . . ?
C38 C37 H37A 111.0 . . ?
C36 C37 H37A 111.0 . . ?
C38 C37 H37B 111.0 . . ?
C36 C37 H37B 111.0 . . ?
H37A C37 H37B 109.0 . . ?
O1 C38 C37 108.1(4) . . ?
O1 C38 H38A 110.1 . . ?
C37 C38 H38A 110.1 . . ?
O1 C38 H38B 110.1 . . ?
C37 C38 H38B 110.1 . . ?
H38A C38 H38B 108.4 . . ?

loop_
_geom_bond_atom_site_label_1
_geom_bond_atom_site_label_2
_geom_bond_distance
_geom_bond_site_symmetry_2
_geom_bond_publ_flag
Y N1 2.285(3) . ?
Y O1 2.367(3) . ?
Y C31 2.371(4) . ?
Y N2 2.385(3) . ?
Y C25 2.403(4) . ?
Si1 C25 1.797(4) . ?
Si1 C23 1.860(4) . ?
Si1 C24 1.874(5) . ?
Si1 C8 1.904(5) . ?
Si2 C31 1.821(4) . ?
Si2 C32 1.843(5) . ?
Si2 C34 1.854(5) . ?
Si2 C33 1.886(5) . ?
O1 C35 1.423(5) . ?
O1 C38 1.455(5) . ?
N1 C2 1.362(5) . ?
N1 C11 1.436(4) . ?
N2 C4 1.364(5) . ?
N2 C8 1.381(5) . ?
C1 C2 1.504(5) . ?
C1 H1A 0.9600 . ?
C1 H1B 0.9600 . ?
C1 H1C 0.9600 . ?
C2 C3 1.366(5) . ?
C3 C4 1.416(6) . ?
C3 H3 0.9300 . ?
C4 C5 1.417(5) . ?
C5 C6 1.360(6) . ?
C5 H5 0.9300 . ?
C6 C7 1.377(6) . ?
C6 H6 0.9300 . ?
C7 C8 1.383(6) . ?
C7 H7 0.9300 . ?
C11 C12 1.393(5) . ?
C11 C16 1.403(5) . ?
C12 C13 1.395(5) . ?
C12 C17 1.522(6) . ?
C13 C14 1.368(7) . ?
C13 H13 0.9300 . ?
C14 C15 1.344(7) . ?
C14 H14 0.9300 . ?
C15 C16 1.393(6) . ?
C15 H15 0.9300 . ?
C16 C20 1.514(7) . ?
C17 C18 1.506(6) . ?
C17 C19 1.523(6) . ?
C17 H17 0.9800 . ?
C18 H18A 0.9600 . ?
C18 H18B 0.9600 . ?
C18 H18C 0.9600 . ?
C19 H19A 0.9600 . ?
C19 H19B 0.9600 . ?
C19 H19C 0.9600 . ?
C20 C21 1.512(7) . ?
C20 C22 1.534(7) . ?
C20 H20 0.9800 . ?
C21 H21A 0.9600 . ?
C21 H21B 0.9600 . ?
C21 H21C 0.9600 . ?
C22 H22A 0.9600 . ?
C22 H22B 0.9600 . ?
C22 H22C 0.9600 . ?
C23 H23A 0.9600 . ?
C23 H23B 0.9600 . ?
C23 H23C 0.9600 . ?
C24 H24A 0.9600 . ?
C24 H24B 0.9600 . ?
C24 H24C 0.9600 . ?
C25 H25A 0.9700 . ?
C25 H25B 0.9700 . ?
C31 H31A 0.9700 . ?
C31 H31B 0.9700 . ?
C32 H32A 0.9600 . ?
C32 H32B 0.9600 . ?
C32 H32C 0.9600 . ?
C33 H33A 0.9600 . ?
C33 H33B 0.9600 . ?
C33 H33C 0.9600 . ?
C34 H34A 0.9600 . ?
C34 H34B 0.9600 . ?
C34 H34C 0.9600 . ?
C35 C36 1.473(6) . ?
C35 H35A 0.9700 . ?
C35 H35B 0.9700 . ?
C36 C37 1.502(6) . ?
C36 H36A 0.9700 . ?
C36 H36B 0.9700 . ?
C37 C38 1.484(6) . ?
C37 H37A 0.9700 . ?
C37 H37B 0.9700 . ?
C38 H38A 0.9700 . ?
C38 H38B 0.9700 . ?

loop_
_geom_torsion_atom_site_label_1
_geom_torsion_atom_site_label_2
_geom_torsion_atom_site_label_3
_geom_torsion_atom_site_label_4
_geom_torsion
_geom_torsion_site_symmetry_1
_geom_torsion_site_symmetry_2
_geom_torsion_site_symmetry_3
_geom_torsion_site_symmetry_4
_geom_torsion_publ_flag
N1 Y O1 C35 44.7(4) . . . . ?
C31 Y O1 C35 166.1(4) . . . . ?
N2 Y O1 C35 -65.2(6) . . . . ?
C25 Y O1 C35 -79.7(4) . . . . ?
N1 Y O1 C38 -153.5(3) . . . . ?
C31 Y O1 C38 -32.1(3) . . . . ?
N2 Y O1 C38 96.5(5) . . . . ?
C25 Y O1 C38 82.1(3) . . . . ?
O1 Y N1 C2 169.0(3) . . . . ?
C31 Y N1 C2 68.8(4) . . . . ?
N2 Y N1 C2 -23.8(3) . . . . ?
C25 Y N1 C2 -92.6(4) . . . . ?
O1 Y N1 C11 -3.4(3) . . . . ?
C31 Y N1 C11 -103.6(3) . . . . ?
N2 Y N1 C11 163.9(3) . . . . ?
C25 Y N1 C11 95.0(3) . . . . ?
N1 Y N2 C4 34.0(3) . . . . ?
O1 Y N2 C4 146.8(4) . . . . ?
C31 Y N2 C4 -85.2(3) . . . . ?
C25 Y N2 C4 161.6(3) . . . . ?
N1 Y N2 C8 -164.1(3) . . . . ?
O1 Y N2 C8 -51.3(6) . . . . ?
C31 Y N2 C8 76.7(3) . . . . ?
C25 Y N2 C8 -36.6(3) . . . . ?
C11 N1 C2 C3 -179.6(4) . . . . ?
Y N1 C2 C3 8.6(6) . . . . ?
C11 N1 C2 C1 1.3(6) . . . . ?
Y N1 C2 C1 -170.6(3) . . . . ?
N1 C2 C3 C4 12.2(8) . . . . ?
C1 C2 C3 C4 -168.6(5) . . . . ?
C8 N2 C4 C3 168.2(4) . . . . ?
Y N2 C4 C3 -30.7(5) . . . . ?
C8 N2 C4 C5 -6.9(6) . . . . ?
Y N2 C4 C5 154.2(3) . . . . ?
C2 C3 C4 N2 1.0(8) . . . . ?
C2 C3 C4 C5 176.2(5) . . . . ?
N2 C4 C5 C6 3.8(7) . . . . ?
C3 C4 C5 C6 -171.5(4) . . . . ?
C4 C5 C6 C7 2.0(7) . . . . ?
C5 C6 C7 C8 -4.7(7) . . . . ?
C4 N2 C8 C7 4.2(6) . . . . ?
Y N2 C8 C7 -158.5(3) . . . . ?
C4 N2 C8 Si1 -171.9(3) . . . . ?
Y N2 C8 Si1 25.4(4) . . . . ?
C6 C7 C8 N2 1.6(7) . . . . ?
C6 C7 C8 Si1 177.5(4) . . . . ?
C25 Si1 C8 N2 6.0(4) . . . . ?
C23 Si1 C8 N2 -112.9(3) . . . . ?
C24 Si1 C8 N2 132.4(3) . . . . ?
C25 Si1 C8 C7 -170.0(4) . . . . ?
C23 Si1 C8 C7 71.0(4) . . . . ?
C24 Si1 C8 C7 -43.6(4) . . . . ?
C2 N1 C11 C12 89.9(5) . . . . ?
Y N1 C11 C12 -96.9(3) . . . . ?
C2 N1 C11 C16 -95.2(4) . . . . ?
Y N1 C11 C16 78.0(4) . . . . ?
C16 C11 C12 C13 -0.9(6) . . . . ?
N1 C11 C12 C13 174.0(3) . . . . ?
C16 C11 C12 C17 177.7(4) . . . . ?
N1 C11 C12 C17 -7.4(6) . . . . ?
C11 C12 C13 C14 -0.3(7) . . . . ?
C17 C12 C13 C14 -179.0(5) . . . . ?
C12 C13 C14 C15 0.7(8) . . . . ?
C13 C14 C15 C16 0.1(9) . . . . ?
C14 C15 C16 C11 -1.3(8) . . . . ?
C14 C15 C16 C20 178.8(5) . . . . ?
C12 C11 C16 C15 1.6(6) . . . . ?
N1 C11 C16 C15 -173.2(4) . . . . ?
C12 C11 C16 C20 -178.5(4) . . . . ?
N1 C11 C16 C20 6.7(6) . . . . ?
C11 C12 C17 C18 105.1(5) . . . . ?
C13 C12 C17 C18 -76.3(5) . . . . ?
C11 C12 C17 C19 -129.7(5) . . . . ?
C13 C12 C17 C19 48.9(6) . . . . ?
C15 C16 C20 C21 53.5(6) . . . . ?
C11 C16 C20 C21 -126.4(5) . . . . ?
C15 C16 C20 C22 -70.2(6) . . . . ?
C11 C16 C20 C22 109.9(5) . . . . ?
C23 Si1 C25 Y 84.5(3) . . . . ?
C24 Si1 C25 Y -150.8(2) . . . . ?
C8 Si1 C25 Y -32.5(2) . . . . ?
N1 Y C25 Si1 105.1(2) . . . . ?
O1 Y C25 Si1 -147.3(2) . . . . ?
C31 Y C25 Si1 -57.2(3) . . . . ?
N2 Y C25 Si1 36.0(2) . . . . ?
C32 Si2 C31 Y -73.1(3) . . . . ?
C34 Si2 C31 Y 47.7(4) . . . . ?
C33 Si2 C31 Y 166.9(3) . . . . ?
N1 Y C31 Si2 -46.3(3) . . . . ?
O1 Y C31 Si2 -154.8(3) . . . . ?
N2 Y C31 Si2 35.6(3) . . . . ?
C25 Y C31 Si2 116.7(3) . . . . ?
C38 O1 C35 C36 30.1(5) . . . . ?
Y O1 C35 C36 -165.8(3) . . . . ?
O1 C35 C36 C37 -37.2(5) . . . . ?
C35 C36 C37 C38 29.3(5) . . . . ?
C35 O1 C38 C37 -10.8(6) . . . . ?
Y O1 C38 C37 -176.2(3) . . . . ?
C36 C37 C38 O1 -12.0(6) . . . . ?
